data_4111020
loop_
_publ_author_name
'Richard D. Adams'
'Burjor Captain'
'Lei Zhu'

_publ_section_title
;
 Platinum Promoted Insertion of an Alkyne into a Metal-Hydrogen Bond
;
_journal_name_full 'Journal of the American Chemical Society'
_journal_page_first 13672
_journal_page_last 13673
_journal_paper_doi 10.1021/ja0657152
_journal_volume 128
_journal_year 2006
_chemical_formula_sum 'C42 H49 O4 Os P Pt Sn'
_chemical_formula_weight 1152.76
_chemical_name_systematic
; 
 ? 
;
_space_group_IT_number 2
_symmetry_cell_setting triclinic
_symmetry_space_group_name_Hall '-P 1'
_symmetry_space_group_name_H-M 'P -1'
_atom_sites_solution_hydrogens geom
_atom_sites_solution_primary direct
_atom_sites_solution_secondary difmap
_audit_creation_method SHELXL-97
_cell_angle_alpha 78.1480(10)
_cell_angle_beta 78.1870(10)
_cell_angle_gamma 65.9890(10)
_cell_formula_units_Z 2
_cell_length_a 10.3198(4)
_cell_length_b 12.1676(5)
_cell_length_c 18.4225(8)
_cell_measurement_reflns_used 5109
_cell_measurement_temperature 294(2)
_cell_measurement_theta_max 27.52
_cell_measurement_theta_min 2.26
_cell_volume 2048.97(15)
_computing_cell_refinement 'SAINT+  V6.2 (Bruker, 2001)'
_computing_data_collection 'SMART V5.625 (Bruker, 2001)'
_computing_data_reduction 'SAINT+  V6.2'
_computing_molecular_graphics 'SHELXTL V6.1 (Sheldrick, 1997)'
_computing_publication_material 'SHELXTL V6.1'
_computing_structure_refinement 'SHELXL-97 (Sheldrick, 1997)'
_computing_structure_solution 'SHELXS-97 (Sheldrick, 1990)'
_diffrn_ambient_temperature 294(2)
_diffrn_measured_fraction_theta_full 0.988
_diffrn_measured_fraction_theta_max 0.988
_diffrn_measurement_device_type 'Bruker SMART APEX CCD diffractometer'
_diffrn_measurement_method 'omega scans'
_diffrn_radiation_monochromator graphite
_diffrn_radiation_source 'fine-focus sealed tube'
_diffrn_radiation_type MoK\a
_diffrn_radiation_wavelength 0.71073
_diffrn_reflns_av_R_equivalents 0.0312
_diffrn_reflns_av_sigmaI/netI 0.0364
_diffrn_reflns_limit_h_max 13
_diffrn_reflns_limit_h_min -13
_diffrn_reflns_limit_k_max 16
_diffrn_reflns_limit_k_min -16
_diffrn_reflns_limit_l_max 24
_diffrn_reflns_limit_l_min -24
_diffrn_reflns_number 27970
_diffrn_reflns_theta_full 28.41
_diffrn_reflns_theta_max 28.41
_diffrn_reflns_theta_min 1.14
_diffrn_standards_decay_% <1
_exptl_absorpt_coefficient_mu 7.181
_exptl_absorpt_correction_T_max 1.000
_exptl_absorpt_correction_T_min 0.629
_exptl_absorpt_correction_type multi-scan
_exptl_absorpt_process_details '(SADABS, Bruker, 1997)'
_exptl_crystal_colour lightyellow
_exptl_crystal_density_diffrn 1.868
_exptl_crystal_description block
_exptl_crystal_F_000 1104
_exptl_crystal_size_max 0.30
_exptl_crystal_size_mid 0.20
_exptl_crystal_size_min 0.10
_refine_diff_density_max 1.646
_refine_diff_density_min -0.845
_refine_diff_density_rms 0.110
_refine_ls_extinction_method none
_refine_ls_goodness_of_fit_ref 1.031
_refine_ls_hydrogen_treatment mixed
_refine_ls_matrix_type full
_refine_ls_number_parameters 468
_refine_ls_number_reflns 10188
_refine_ls_number_restraints 0
_refine_ls_restrained_S_all 1.031
_refine_ls_R_factor_all 0.0351
_refine_ls_R_factor_gt 0.0270
_refine_ls_shift/su_max 0.002
_refine_ls_shift/su_mean 0.000
_refine_ls_structure_factor_coef Fsqd
_refine_ls_weighting_details 'calc w=1/[\s^2^(Fo^2^)+(0.0302P)^2^+0.9082P] where P=(Fo^2^+2Fc^2^)/3'
_refine_ls_weighting_scheme calc
_refine_ls_wR_factor_gt 0.0628
_refine_ls_wR_factor_ref 0.0694
_reflns_number_gt 8622
_reflns_number_total 10188
_reflns_threshold_expression >2sigma(I)
_cod_data_source_file ja0657152si20060807_034654.cif
_cod_data_source_block p-1
_cod_database_code 4111020

loop_
_symmetry_equiv_pos_as_xyz
'x, y, z'
'-x, -y, -z'

loop_
_atom_site_label
_atom_site_type_symbol
_atom_site_fract_x
_atom_site_fract_y
_atom_site_fract_z
_atom_site_U_iso_or_equiv
_atom_site_adp_type
_atom_site_occupancy
_atom_site_symmetry_multiplicity
_atom_site_calc_flag
_atom_site_refinement_flags
Pt1 Pt 0.871076(14) 0.458396(12) 0.174820(8) 0.03609(5) Uani 1 1 d .
Os1 Os 0.863726(15) 0.635568(14) 0.245872(8) 0.03920(5) Uani 1 1 d .
Sn1 Sn 0.78402(3) 0.76273(2) 0.360821(15) 0.03958(7) Uani 1 1 d .
P1 P 0.81314(10) 0.30147(9) 0.15153(5) 0.0363(2) Uani 1 1 d .
O11 O 0.9790(5) 0.4096(4) 0.3618(2) 0.0901(13) Uani 1 1 d .
O12 O 1.1653(4) 0.6270(4) 0.1946(3) 0.0925(13) Uani 1 1 d .
O13 O 0.7702(5) 0.8769(3) 0.1416(2) 0.0750(10) Uani 1 1 d .
O14 O 1.1915(4) 0.3646(4) 0.1350(3) 0.0894(13) Uani 1 1 d .
C11 C 0.9360(5) 0.4920(4) 0.3186(3) 0.0557(11) Uani 1 1 d .
C12 C 1.0516(5) 0.6310(5) 0.2149(3) 0.0592(12) Uani 1 1 d .
C13 C 0.8011(5) 0.7866(4) 0.1806(2) 0.0506(10) Uani 1 1 d .
C14 C 1.0714(4) 0.3917(4) 0.1497(3) 0.0532(11) Uani 1 1 d .
C20 C 0.6496(4) 0.6110(4) 0.2854(2) 0.0461(9) Uani 1 1 d .
C21 C 0.6894(4) 0.5946(3) 0.2097(2) 0.0406(8) Uani 1 1 d .
C22 C 0.5969(4) 0.6863(3) 0.1541(2) 0.0428(9) Uani 1 1 d .
C23 C 0.6529(5) 0.7117(4) 0.0801(3) 0.0541(11) Uani 1 1 d .
H23 H 0.7494 0.6700 0.0643 0.065 Uiso 1 1 calc R
C24 C 0.5683(6) 0.7974(5) 0.0296(3) 0.0669(13) Uani 1 1 d .
H24 H 0.6080 0.8138 -0.0195 0.080 Uiso 1 1 calc R
C25 C 0.4251(6) 0.8585(5) 0.0523(4) 0.0779(16) Uani 1 1 d .
H25 H 0.3680 0.9182 0.0191 0.093 Uiso 1 1 calc R
C26 C 0.3670(6) 0.8304(5) 0.1245(4) 0.0794(17) Uani 1 1 d .
H26 H 0.2693 0.8689 0.1393 0.095 Uiso 1 1 calc R
C27 C 0.4519(5) 0.7461(4) 0.1750(3) 0.0625(12) Uani 1 1 d .
H27 H 0.4112 0.7292 0.2237 0.075 Uiso 1 1 calc R
C28 C 0.6011(4) 0.9316(4) 0.3465(2) 0.0445(9) Uani 1 1 d .
C29 C 0.5105(5) 0.9531(4) 0.2950(3) 0.0579(11) Uani 1 1 d .
H29 H 0.5324 0.8961 0.2630 0.070 Uiso 1 1 calc R
C30 C 0.3880(5) 1.0572(5) 0.2898(4) 0.0751(15) Uani 1 1 d .
H30 H 0.3298 1.0707 0.2539 0.090 Uiso 1 1 calc R
C31 C 0.3523(6) 1.1412(5) 0.3380(4) 0.0785(16) Uani 1 1 d .
H31 H 0.2684 1.2102 0.3358 0.094 Uiso 1 1 calc R
C32 C 0.4405(6) 1.1220(5) 0.3883(4) 0.0785(17) Uani 1 1 d .
H32 H 0.4185 1.1795 0.4200 0.094 Uiso 1 1 calc R
C33 C 0.5628(5) 1.0180(4) 0.3933(3) 0.0608(12) Uani 1 1 d .
H33 H 0.6208 1.0060 0.4291 0.073 Uiso 1 1 calc R
C34 C 0.7037(4) 0.6680(4) 0.4601(2) 0.0460(9) Uani 1 1 d .
C35 C 0.5623(5) 0.6818(5) 0.4750(3) 0.0647(13) Uani 1 1 d .
H35 H 0.4990 0.7364 0.4428 0.078 Uiso 1 1 calc R
C36 C 0.5112(7) 0.6170(6) 0.5364(3) 0.0828(18) Uani 1 1 d .
H36 H 0.4153 0.6269 0.5446 0.099 Uiso 1 1 calc R
C37 C 0.6039(7) 0.5372(5) 0.5857(3) 0.0788(17) Uani 1 1 d .
H37 H 0.5707 0.4944 0.6279 0.095 Uiso 1 1 calc R
C38 C 0.7412(7) 0.5228(5) 0.5718(3) 0.0868(18) Uani 1 1 d .
H38 H 0.8044 0.4680 0.6040 0.104 Uiso 1 1 calc R
C39 C 0.7912(6) 0.5879(4) 0.5101(3) 0.0657(13) Uani 1 1 d .
H39 H 0.8874 0.5770 0.5023 0.079 Uiso 1 1 calc R
C40 C 0.9466(4) 0.7998(4) 0.3981(2) 0.0453(9) Uani 1 1 d .
C41 C 0.9288(6) 0.8223(5) 0.4704(3) 0.0698(14) Uani 1 1 d .
H41 H 0.8473 0.8210 0.5027 0.084 Uiso 1 1 calc R
C42 C 1.0301(7) 0.8470(6) 0.4960(4) 0.0916(19) Uani 1 1 d .
H42 H 1.0159 0.8626 0.5449 0.110 Uiso 1 1 calc R
C43 C 1.1499(7) 0.8482(6) 0.4496(4) 0.089(2) Uani 1 1 d .
H43 H 1.2185 0.8634 0.4672 0.107 Uiso 1 1 calc R
C44 C 1.1703(5) 0.8275(5) 0.3781(4) 0.0743(15) Uani 1 1 d .
H44 H 1.2514 0.8307 0.3460 0.089 Uiso 1 1 calc R
C45 C 1.0690(5) 0.8014(4) 0.3524(3) 0.0555(11) Uani 1 1 d .
H45 H 1.0848 0.7849 0.3036 0.067 Uiso 1 1 calc R
C46 C 0.9084(5) 0.2566(4) 0.0549(3) 0.0547(11) Uani 1 1 d .
C47 C 1.0679(5) 0.1819(5) 0.0561(3) 0.0762(16) Uani 1 1 d .
H47A H 1.0810 0.1041 0.0853 0.114 Uiso 1 1 calc R
H47B H 1.1086 0.2237 0.0779 0.114 Uiso 1 1 calc R
H47C H 1.1146 0.1709 0.0059 0.114 Uiso 1 1 calc R
C48 C 0.8948(7) 0.3757(5) 0.0009(3) 0.0727(15) Uani 1 1 d .
H48A H 0.9379 0.4194 0.0192 0.109 Uiso 1 1 calc R
H48B H 0.7954 0.4249 -0.0018 0.109 Uiso 1 1 calc R
H48C H 0.9427 0.3564 -0.0480 0.109 Uiso 1 1 calc R
C49 C 0.8490(6) 0.1840(5) 0.0210(3) 0.0748(15) Uani 1 1 d .
H49A H 0.9046 0.1638 -0.0264 0.112 Uiso 1 1 calc R
H49B H 0.7511 0.2321 0.0141 0.112 Uiso 1 1 calc R
H49C H 0.8544 0.1107 0.0543 0.112 Uiso 1 1 calc R
C50 C 0.8822(5) 0.1655(4) 0.2265(3) 0.0555(11) Uani 1 1 d .
C51 C 0.7856(7) 0.1902(6) 0.3009(3) 0.0803(17) Uani 1 1 d .
H51A H 0.8327 0.1325 0.3407 0.120 Uiso 1 1 calc R
H51B H 0.6973 0.1826 0.2993 0.120 Uiso 1 1 calc R
H51C H 0.7663 0.2709 0.3096 0.120 Uiso 1 1 calc R
C52 C 1.0297(6) 0.1492(5) 0.2414(3) 0.0741(15) Uani 1 1 d .
H52A H 1.0219 0.2179 0.2624 0.111 Uiso 1 1 calc R
H52B H 1.0938 0.1427 0.1953 0.111 Uiso 1 1 calc R
H52C H 1.0661 0.0766 0.2759 0.111 Uiso 1 1 calc R
C53 C 0.8903(6) 0.0457(4) 0.2071(3) 0.0786(17) Uani 1 1 d .
H53A H 0.9239 -0.0183 0.2472 0.118 Uiso 1 1 calc R
H53B H 0.9552 0.0265 0.1618 0.118 Uiso 1 1 calc R
H53C H 0.7969 0.0540 0.2001 0.118 Uiso 1 1 calc R
C54 C 0.6130(4) 0.3411(4) 0.1545(3) 0.0491(10) Uani 1 1 d .
C55 C 0.5291(5) 0.4027(5) 0.2244(3) 0.0672(14) Uani 1 1 d .
H55A H 0.5513 0.4720 0.2246 0.101 Uiso 1 1 calc R
H55B H 0.5557 0.3460 0.2687 0.101 Uiso 1 1 calc R
H55C H 0.4283 0.4283 0.2235 0.101 Uiso 1 1 calc R
C56 C 0.5715(5) 0.2321(5) 0.1573(3) 0.0665(14) Uani 1 1 d .
H56A H 0.4719 0.2608 0.1520 0.100 Uiso 1 1 calc R
H56B H 0.5884 0.1809 0.2043 0.100 Uiso 1 1 calc R
H56C H 0.6282 0.1865 0.1172 0.100 Uiso 1 1 calc R
C57 C 0.5624(5) 0.4333(5) 0.0864(3) 0.0701(14) Uani 1 1 d .
H57A H 0.4597 0.4650 0.0915 0.105 Uiso 1 1 calc R
H57B H 0.6013 0.3945 0.0420 0.105 Uiso 1 1 calc R
H57C H 0.5942 0.4984 0.0827 0.105 Uiso 1 1 calc R
H1 H 0.556(5) 0.680(4) 0.306(2) 0.050(12) Uiso 1 1 d .
H2 H 0.685(4) 0.533(4) 0.332(2) 0.046(11) Uiso 1 1 d .

loop_
_atom_site_aniso_label
_atom_site_aniso_U_11
_atom_site_aniso_U_22
_atom_site_aniso_U_33
_atom_site_aniso_U_23
_atom_site_aniso_U_13
_atom_site_aniso_U_12
Pt1 0.03349(8) 0.03631(8) 0.04018(8) -0.00978(6) -0.00271(6) -0.01396(6)
Os1 0.03814(8) 0.04303(9) 0.04067(9) -0.01336(6) -0.00139(6) -0.01798(7)
Sn1 0.04016(14) 0.04163(14) 0.03879(14) -0.01064(11) -0.00316(11) -0.01604(11)
P1 0.0356(5) 0.0369(5) 0.0387(5) -0.0052(4) -0.0060(4) -0.0156(4)
O11 0.113(3) 0.062(2) 0.087(3) 0.002(2) -0.043(3) -0.017(2)
O12 0.051(2) 0.128(4) 0.111(3) -0.044(3) 0.013(2) -0.045(2)
O13 0.118(3) 0.057(2) 0.063(2) 0.0018(18) -0.018(2) -0.048(2)
O14 0.0381(18) 0.090(3) 0.143(4) -0.043(3) 0.003(2) -0.0222(18)
C11 0.054(3) 0.057(3) 0.055(3) -0.016(2) -0.013(2) -0.015(2)
C12 0.049(3) 0.071(3) 0.066(3) -0.027(2) -0.001(2) -0.026(2)
C13 0.063(3) 0.054(3) 0.046(2) -0.019(2) -0.002(2) -0.031(2)
C14 0.040(2) 0.049(2) 0.072(3) -0.019(2) -0.001(2) -0.0172(19)
C20 0.038(2) 0.054(2) 0.049(2) -0.018(2) 0.0036(18) -0.0199(18)
C21 0.0334(18) 0.041(2) 0.052(2) -0.0129(17) -0.0015(16) -0.0167(15)
C22 0.0380(19) 0.039(2) 0.054(2) -0.0150(18) -0.0074(17) -0.0130(16)
C23 0.047(2) 0.056(3) 0.060(3) -0.009(2) -0.010(2) -0.018(2)
C24 0.071(3) 0.064(3) 0.070(3) 0.002(3) -0.026(3) -0.027(3)
C25 0.075(4) 0.063(3) 0.098(5) 0.000(3) -0.047(3) -0.016(3)
C26 0.045(3) 0.077(4) 0.106(5) -0.023(3) -0.026(3) 0.000(2)
C27 0.041(2) 0.064(3) 0.079(3) -0.023(3) -0.008(2) -0.009(2)
C28 0.043(2) 0.042(2) 0.047(2) -0.0080(17) -0.0012(17) -0.0169(17)
C29 0.053(3) 0.052(3) 0.070(3) -0.009(2) -0.014(2) -0.019(2)
C30 0.050(3) 0.072(4) 0.095(4) 0.001(3) -0.021(3) -0.016(3)
C31 0.054(3) 0.058(3) 0.100(5) -0.007(3) 0.002(3) -0.005(2)
C32 0.077(4) 0.061(3) 0.083(4) -0.030(3) 0.015(3) -0.014(3)
C33 0.063(3) 0.061(3) 0.056(3) -0.018(2) 0.000(2) -0.020(2)
C34 0.051(2) 0.045(2) 0.040(2) -0.0123(17) 0.0023(17) -0.0185(18)
C35 0.059(3) 0.090(4) 0.052(3) -0.012(3) -0.001(2) -0.036(3)
C36 0.082(4) 0.120(5) 0.068(4) -0.025(4) 0.015(3) -0.066(4)
C37 0.105(5) 0.070(4) 0.062(3) -0.006(3) 0.020(3) -0.049(3)
C38 0.100(5) 0.064(3) 0.071(4) 0.014(3) -0.003(3) -0.021(3)
C39 0.060(3) 0.056(3) 0.065(3) 0.002(2) -0.001(2) -0.015(2)
C40 0.047(2) 0.041(2) 0.051(2) -0.0079(18) -0.0125(18) -0.0162(17)
C41 0.071(3) 0.092(4) 0.062(3) -0.022(3) -0.009(3) -0.041(3)
C42 0.101(5) 0.111(5) 0.088(4) -0.035(4) -0.028(4) -0.049(4)
C43 0.074(4) 0.093(5) 0.125(6) -0.030(4) -0.037(4) -0.039(3)
C44 0.050(3) 0.064(3) 0.112(5) -0.014(3) -0.012(3) -0.024(2)
C45 0.053(2) 0.050(2) 0.067(3) -0.011(2) -0.010(2) -0.020(2)
C46 0.064(3) 0.060(3) 0.050(3) -0.022(2) 0.004(2) -0.032(2)
C47 0.064(3) 0.080(4) 0.087(4) -0.045(3) 0.020(3) -0.028(3)
C48 0.105(4) 0.091(4) 0.038(2) -0.004(2) -0.003(3) -0.058(3)
C49 0.093(4) 0.086(4) 0.068(3) -0.037(3) 0.002(3) -0.050(3)
C50 0.058(3) 0.045(2) 0.067(3) 0.010(2) -0.026(2) -0.023(2)
C51 0.092(4) 0.100(4) 0.054(3) 0.021(3) -0.019(3) -0.053(4)
C52 0.070(3) 0.062(3) 0.092(4) 0.018(3) -0.042(3) -0.026(3)
C53 0.089(4) 0.051(3) 0.108(5) 0.013(3) -0.039(4) -0.037(3)
C54 0.040(2) 0.053(2) 0.061(3) -0.008(2) -0.0096(18) -0.0229(18)
C55 0.041(2) 0.076(3) 0.088(4) -0.030(3) 0.012(2) -0.027(2)
C56 0.055(3) 0.069(3) 0.093(4) -0.011(3) -0.013(3) -0.039(3)
C57 0.060(3) 0.065(3) 0.089(4) 0.005(3) -0.035(3) -0.023(2)

loop_
_atom_type_symbol
_atom_type_description
_atom_type_scat_dispersion_real
_atom_type_scat_dispersion_imag
_atom_type_scat_source
C C 0.0033 0.0016 'International Tables Vol C Tables 4.2.6.8 and 6.1.1.4'
H H 0.0000 0.0000 'International Tables Vol C Tables 4.2.6.8 and 6.1.1.4'
O O 0.0106 0.0060 'International Tables Vol C Tables 4.2.6.8 and 6.1.1.4'
P P 0.1023 0.0942 'International Tables Vol C Tables 4.2.6.8 and 6.1.1.4'
Sn Sn -0.6537 1.4246 'International Tables Vol C Tables 4.2.6.8 and 6.1.1.4'
Os Os -1.2165 7.6030 'International Tables Vol C Tables 4.2.6.8 and 6.1.1.4'
Pt Pt -1.7033 8.3905 'International Tables Vol C Tables 4.2.6.8 and 6.1.1.4'

loop_
_geom_angle_atom_site_label_1
_geom_angle_atom_site_label_2
_geom_angle_atom_site_label_3
_geom_angle
C14 Pt1 C21 150.73(17)
C14 Pt1 P1 99.95(13)
C21 Pt1 P1 109.31(10)
C14 Pt1 Os1 96.04(13)
C21 Pt1 Os1 55.87(10)
P1 Pt1 Os1 158.68(2)
C12 Os1 C13 87.0(2)
C12 Os1 C11 89.7(2)
C13 Os1 C11 173.10(17)
C12 Os1 C21 142.06(17)
C13 Os1 C21 86.92(16)
C11 Os1 C21 99.38(17)
C12 Os1 C20 171.72(19)
C13 Os1 C20 100.11(18)
C11 Os1 C20 83.68(18)
C21 Os1 C20 35.52(14)
C12 Os1 Sn1 100.48(14)
C13 Os1 Sn1 88.37(12)
C11 Os1 Sn1 86.27(13)
C21 Os1 Sn1 116.72(9)
C20 Os1 Sn1 84.14(10)
C12 Os1 Pt1 100.70(14)
C13 Os1 Pt1 108.13(12)
C11 Os1 Pt1 78.43(13)
C21 Os1 Pt1 46.72(9)
C20 Os1 Pt1 73.10(10)
Sn1 Os1 Pt1 153.704(9)
C34 Sn1 C28 101.40(15)
C34 Sn1 C40 103.31(16)
C28 Sn1 C40 108.05(15)
C34 Sn1 Os1 110.79(10)
C28 Sn1 Os1 113.80(11)
C40 Sn1 Os1 117.78(11)
C54 P1 C50 107.9(2)
C54 P1 C46 108.4(2)
C50 P1 C46 109.2(2)
C54 P1 Pt1 114.77(14)
C50 P1 Pt1 107.57(14)
C46 P1 Pt1 108.90(14)
O11 C11 Os1 178.6(4)
O12 C12 Os1 178.2(4)
O13 C13 Os1 176.6(4)
O14 C14 Pt1 171.9(4)
C21 C20 Os1 72.2(2)
C21 C20 H1 124(2)
Os1 C20 H1 122(2)
C21 C20 H2 122(2)
Os1 C20 H2 98(2)
H1 C20 H2 109(3)
C20 C21 C22 117.9(3)
C20 C21 Pt1 121.4(3)
C22 C21 Pt1 120.6(3)
C20 C21 Os1 72.3(2)
C22 C21 Os1 119.0(2)
Pt1 C21 Os1 77.41(12)
C27 C22 C23 117.8(4)
C27 C22 C21 120.5(4)
C23 C22 C21 121.6(3)
C24 C23 C22 121.5(4)
C24 C23 H23 119.3
C22 C23 H23 119.3
C25 C24 C23 119.6(5)
C25 C24 H24 120.2
C23 C24 H24 120.2
C24 C25 C26 119.5(5)
C24 C25 H25 120.3
C26 C25 H25 120.3
C27 C26 C25 120.7(5)
C27 C26 H26 119.6
C25 C26 H26 119.6
C26 C27 C22 120.8(5)
C26 C27 H27 119.6
C22 C27 H27 119.6
C33 C28 C29 117.0(4)
C33 C28 Sn1 121.1(3)
C29 C28 Sn1 121.7(3)
C30 C29 C28 121.5(5)
C30 C29 H29 119.3
C28 C29 H29 119.3
C31 C30 C29 120.0(5)
C31 C30 H30 120.0
C29 C30 H30 120.0
C32 C31 C30 119.2(5)
C32 C31 H31 120.4
C30 C31 H31 120.4
C31 C32 C33 120.7(5)
C31 C32 H32 119.7
C33 C32 H32 119.7
C28 C33 C32 121.6(5)
C28 C33 H33 119.2
C32 C33 H33 119.2
C39 C34 C35 116.4(4)
C39 C34 Sn1 122.0(3)
C35 C34 Sn1 121.6(3)
C34 C35 C36 122.1(5)
C34 C35 H35 119.0
C36 C35 H35 119.0
C35 C36 C37 119.4(5)
C35 C36 H36 120.3
C37 C36 H36 120.3
C38 C37 C36 119.1(5)
C38 C37 H37 120.4
C36 C37 H37 120.4
C37 C38 C39 120.9(6)
C37 C38 H38 119.5
C39 C38 H38 119.5
C34 C39 C38 122.0(5)
C34 C39 H39 119.0
C38 C39 H39 119.0
C45 C40 C41 117.6(4)
C45 C40 Sn1 122.8(3)
C41 C40 Sn1 119.7(3)
C40 C41 C42 121.2(5)
C40 C41 H41 119.4
C42 C41 H41 119.4
C43 C42 C41 120.0(6)
C43 C42 H42 120.0
C41 C42 H42 120.0
C44 C43 C42 120.4(5)
C44 C43 H43 119.8
C42 C43 H43 119.8
C43 C44 C45 119.7(5)
C43 C44 H44 120.2
C45 C44 H44 120.2
C40 C45 C44 121.1(5)
C40 C45 H45 119.4
C44 C45 H45 119.4
C47 C46 C49 107.0(4)
C47 C46 C48 107.0(4)
C49 C46 C48 108.2(4)
C47 C46 P1 111.7(3)
C49 C46 P1 115.3(3)
C48 C46 P1 107.3(3)
C46 C47 H47A 109.5
C46 C47 H47B 109.5
H47A C47 H47B 109.5
C46 C47 H47C 109.5
H47A C47 H47C 109.5
H47B C47 H47C 109.5
C46 C48 H48A 109.5
C46 C48 H48B 109.5
H48A C48 H48B 109.5
C46 C48 H48C 109.5
H48A C48 H48C 109.5
H48B C48 H48C 109.5
C46 C49 H49A 109.5
C46 C49 H49B 109.5
H49A C49 H49B 109.5
C46 C49 H49C 109.5
H49A C49 H49C 109.5
H49B C49 H49C 109.5
C51 C50 C52 104.9(4)
C51 C50 C53 108.5(4)
C52 C50 C53 109.0(4)
C51 C50 P1 109.7(3)
C52 C50 P1 110.7(3)
C53 C50 P1 113.6(3)
C50 C51 H51A 109.5
C50 C51 H51B 109.5
H51A C51 H51B 109.5
C50 C51 H51C 109.5
H51A C51 H51C 109.5
H51B C51 H51C 109.5
C50 C52 H52A 109.5
C50 C52 H52B 109.5
H52A C52 H52B 109.5
C50 C52 H52C 109.5
H52A C52 H52C 109.5
H52B C52 H52C 109.5
C50 C53 H53A 109.5
C50 C53 H53B 109.5
H53A C53 H53B 109.5
C50 C53 H53C 109.5
H53A C53 H53C 109.5
H53B C53 H53C 109.5
C57 C54 C56 109.5(4)
C57 C54 C55 107.1(4)
C56 C54 C55 106.7(4)
C57 C54 P1 108.4(3)
C56 C54 P1 115.0(3)
C55 C54 P1 109.8(3)
C54 C55 H55A 109.5
C54 C55 H55B 109.5
H55A C55 H55B 109.5
C54 C55 H55C 109.5
H55A C55 H55C 109.5
H55B C55 H55C 109.5
C54 C56 H56A 109.5
C54 C56 H56B 109.5
H56A C56 H56B 109.5
C54 C56 H56C 109.5
H56A C56 H56C 109.5
H56B C56 H56C 109.5
C54 C57 H57A 109.5
C54 C57 H57B 109.5
H57A C57 H57B 109.5
C54 C57 H57C 109.5
H57A C57 H57C 109.5
H57B C57 H57C 109.5

loop_
_geom_bond_atom_site_label_1
_geom_bond_atom_site_label_2
_geom_bond_distance
Pt1 C14 1.882(4)
Pt1 C21 2.023(4)
Pt1 P1 2.3575(9)
Pt1 Os1 2.7114(2)
Os1 C12 1.886(5)
Os1 C13 1.920(5)
Os1 C11 1.946(5)
Os1 C21 2.300(4)
Os1 C20 2.300(4)
Os1 Sn1 2.6743(3)
Sn1 C34 2.157(4)
Sn1 C28 2.163(4)
Sn1 C40 2.169(4)
P1 C54 1.912(4)
P1 C50 1.912(4)
P1 C46 1.918(4)
O11 C11 1.137(6)
O12 C12 1.141(5)
O13 C13 1.144(5)
O14 C14 1.134(5)
C20 C21 1.403(6)
C20 H1 1.05(4)
C20 H2 1.13(4)
C21 C22 1.506(6)
C22 C27 1.382(6)
C22 C23 1.392(6)
C23 C24 1.381(6)
C23 H23 0.9300
C24 C25 1.375(7)
C24 H24 0.9300
C25 C26 1.379(9)
C25 H25 0.9300
C26 C27 1.377(7)
C26 H26 0.9300
C27 H27 0.9300
C28 C33 1.377(6)
C28 C29 1.382(6)
C29 C30 1.381(7)
C29 H29 0.9300
C30 C31 1.377(8)
C30 H30 0.9300
C31 C32 1.353(8)
C31 H31 0.9300
C32 C33 1.379(7)
C32 H32 0.9300
C33 H33 0.9300
C34 C39 1.367(6)
C34 C35 1.375(6)
C35 C36 1.380(7)
C35 H35 0.9300
C36 C37 1.386(9)
C36 H36 0.9300
C37 C38 1.331(8)
C37 H37 0.9300
C38 C39 1.382(7)
C38 H38 0.9300
C39 H39 0.9300
C40 C45 1.372(6)
C40 C41 1.376(6)
C41 C42 1.385(7)
C41 H41 0.9300
C42 C43 1.354(9)
C42 H42 0.9300
C43 C44 1.351(9)
C43 H43 0.9300
C44 C45 1.396(7)
C44 H44 0.9300
C45 H45 0.9300
C46 C47 1.525(7)
C46 C49 1.540(6)
C46 C48 1.551(7)
C47 H47A 0.9600
C47 H47B 0.9600
C47 H47C 0.9600
C48 H48A 0.9600
C48 H48B 0.9600
C48 H48C 0.9600
C49 H49A 0.9600
C49 H49B 0.9600
C49 H49C 0.9600
C50 C51 1.526(7)
C50 C52 1.528(6)
C50 C53 1.538(6)
C51 H51A 0.9600
C51 H51B 0.9600
C51 H51C 0.9600
C52 H52A 0.9600
C52 H52B 0.9600
C52 H52C 0.9600
C53 H53A 0.9600
C53 H53B 0.9600
C53 H53C 0.9600
C54 C57 1.522(7)
C54 C56 1.541(6)
C54 C55 1.544(6)
C55 H55A 0.9600
C55 H55B 0.9600
C55 H55C 0.9600
C56 H56A 0.9600
C56 H56B 0.9600
C56 H56C 0.9600
C57 H57A 0.9600
C57 H57B 0.9600
C57 H57C 0.9600
